data_4114318
loop_
_publ_author_name
'Patrick Bazinet'
'Glenn P. A. Yap'
'Darrin S. Richeson'

_publ_section_title
;
 Constructing a Stable Carbene with a Novel Topology and Electronic
 Framework
;
_journal_name_full 'Journal of the American Chemical Society'
_journal_page_first 13314
_journal_page_last 13315
_journal_paper_doi 10.1021/ja0372661
_journal_volume 125
_journal_year 2003
_chemical_formula_sum 'C17 H20 N2'
_chemical_formula_weight 252.35
_chemical_name_systematic
; 
 ? 
;
_space_group_IT_number 4
_symmetry_cell_setting monoclinic
_symmetry_space_group_name_Hall 'P 2yb'
_symmetry_space_group_name_H-M 'P 1 21 1'
_atom_sites_solution_hydrogens geom
_atom_sites_solution_primary direct
_atom_sites_solution_secondary difmap
_audit_creation_method SHELXL-97
_cell_angle_alpha 90.00
_cell_angle_beta 117.04(4)
_cell_angle_gamma 90.00
_cell_formula_units_Z 2
_cell_length_a 9.223(4)
_cell_length_b 8.553(4)
_cell_length_c 10.143(5)
_cell_measurement_reflns_used 2191
_cell_measurement_temperature 223(2)
_cell_measurement_theta_max 27.97
_cell_measurement_theta_min 2.21
_cell_volume 712.7(6)
_computing_cell_refinement 'SMART, Bruker (2000)'
_computing_data_collection 'SMART, Bruker (2000)'
_computing_data_reduction 'XPREP, Bruker (2000)'
_computing_molecular_graphics 'SHELXTL, Bruker (2000)'
_computing_publication_material 'SHELXTL, Bruker (2000)'
_computing_structure_refinement 'SHELXL-97 (Sheldrick, 1997)'
_computing_structure_solution 'SHELXS-97 (Sheldrick, 1990)'
_diffrn_ambient_temperature 223(2)
_diffrn_measured_fraction_theta_full 0.818
_diffrn_measured_fraction_theta_max 0.818
_diffrn_measurement_device_type 'CCD area detector'
_diffrn_measurement_method 'phi and omega scans'
_diffrn_radiation_monochromator graphite
_diffrn_radiation_source 'fine-focus sealed tube'
_diffrn_radiation_type MoK\a
_diffrn_radiation_wavelength 0.71073
_diffrn_reflns_av_R_equivalents 0.0649
_diffrn_reflns_av_sigmaI/netI 0.0918
_diffrn_reflns_limit_h_max 12
_diffrn_reflns_limit_h_min -12
_diffrn_reflns_limit_k_max 11
_diffrn_reflns_limit_k_min -11
_diffrn_reflns_limit_l_max 12
_diffrn_reflns_limit_l_min -13
_diffrn_reflns_number 8330
_diffrn_reflns_theta_full 28.31
_diffrn_reflns_theta_max 28.86
_diffrn_reflns_theta_min 2.25
_diffrn_standards_decay_% <1
_exptl_absorpt_coefficient_mu 0.069
_exptl_absorpt_correction_type none
_exptl_crystal_colour colourless
_exptl_crystal_density_diffrn 1.176
_exptl_crystal_description block
_exptl_crystal_F_000 272
_exptl_crystal_size_max 0.30
_exptl_crystal_size_mid 0.30
_exptl_crystal_size_min 0.10
_refine_diff_density_max 0.226
_refine_diff_density_min -0.269
_refine_diff_density_rms 0.070
_refine_ls_abs_structure_details 'Flack H D (1983), Acta Cryst. A39, 876-881'
_refine_ls_abs_structure_Flack 10(7)
_refine_ls_extinction_method none
_refine_ls_goodness_of_fit_ref 1.035
_refine_ls_hydrogen_treatment constr
_refine_ls_matrix_type full
_refine_ls_number_parameters 172
_refine_ls_number_reflns 1986
_refine_ls_number_restraints 1
_refine_ls_restrained_S_all 1.034
_refine_ls_R_factor_all 0.0880
_refine_ls_R_factor_gt 0.0759
_refine_ls_shift/su_max 0.000
_refine_ls_shift/su_mean 0.000
_refine_ls_structure_factor_coef Fsqd
_refine_ls_weighting_details 'calc w=1/[\s^2^(Fo^2^)+(0.1800P)^2^+0.3031P] where P=(Fo^2^+2Fc^2^)/3'
_refine_ls_weighting_scheme calc
_refine_ls_wR_factor_gt 0.2471
_refine_ls_wR_factor_ref 0.2596
_reflns_number_gt 1633
_reflns_number_total 3348
_reflns_threshold_expression >2sigma(I)
_cod_data_source_file ja0372661si20030716_112519_1.cif
_cod_data_source_block darr005
_cod_original_cell_volume 712.6(6)
_cod_database_code 4114318

loop_
_symmetry_equiv_pos_as_xyz
'x, y, z'
'-x, y+1/2, -z'

loop_
_atom_site_label
_atom_site_type_symbol
_atom_site_fract_x
_atom_site_fract_y
_atom_site_fract_z
_atom_site_U_iso_or_equiv
_atom_site_adp_type
_atom_site_occupancy
_atom_site_symmetry_multiplicity
_atom_site_calc_flag
_atom_site_refinement_flags
C1 C 0.7705(5) 0.9305(7) 0.1794(5) 0.0395(10) Uani 1 1 d .
C2 C 1.0088(4) 1.0959(7) 0.2684(6) 0.0472(13) Uani 1 1 d .
H2A H 1.0433 1.1835 0.2252 0.057 Uiso 1 1 calc R
C3 C 1.1524(6) 0.9874(9) 0.3417(8) 0.074(2) Uani 1 1 d .
H3A H 1.1808 0.9451 0.2677 0.111 Uiso 1 1 calc R
H3B H 1.1244 0.9025 0.3894 0.111 Uiso 1 1 calc R
H3C H 1.2444 1.0447 0.4152 0.111 Uiso 1 1 calc R
C4 C 0.9576(6) 1.1655(9) 0.3772(7) 0.0649(17) Uani 1 1 d .
H4A H 0.8671 1.2365 0.3258 0.097 Uiso 1 1 calc R
H4B H 1.0483 1.2223 0.4529 0.097 Uiso 1 1 calc R
H4C H 0.9244 1.0825 0.4229 0.097 Uiso 1 1 calc R
C5 C 0.8722(4) 1.0091(6) 0.0028(5) 0.0403(11) Uani 1 1 d .
C6 C 0.9896(6) 1.0818(7) -0.0272(7) 0.0538(14) Uani 1 1 d .
H6A H 1.0797 1.1311 0.0493 0.065 Uiso 1 1 calc R
C7 C 0.9725(7) 1.0808(8) -0.1725(8) 0.0652(17) Uani 1 1 d .
H7A H 1.0518 1.1311 -0.1913 0.078 Uiso 1 1 calc R
C8 C 0.8469(7) 1.0105(8) -0.2850(7) 0.0596(16) Uani 1 1 d .
H8A H 0.8384 1.0145 -0.3808 0.072 Uiso 1 1 calc R
C9 C 0.7253(6) 0.9291(7) -0.2597(6) 0.0476(13) Uani 1 1 d .
C10 C 0.7417(5) 0.9288(5) -0.1119(5) 0.0347(10) Uani 1 1 d .
C11 C 0.6270(4) 0.8468(6) -0.0812(5) 0.0364(10) Uani 1 1 d .
C12 C 0.4981(5) 0.7700(6) -0.1948(5) 0.0460(12) Uani 1 1 d .
H12A H 0.4213 0.7156 -0.1753 0.055 Uiso 1 1 calc R
C13 C 0.4828(6) 0.7741(8) -0.3407(6) 0.0580(15) Uani 1 1 d .
H13A H 0.3948 0.7228 -0.4176 0.070 Uiso 1 1 calc R
C14 C 0.5943(7) 0.8518(9) -0.3709(6) 0.0575(14) Uani 1 1 d .
H14A H 0.5819 0.8528 -0.4682 0.069 Uiso 1 1 calc R
C15 C 0.5378(5) 0.7584(6) 0.1065(5) 0.0413(11) Uani 1 1 d .
H15A H 0.5005 0.6661 0.0405 0.050 Uiso 1 1 calc R
C16 C 0.6210(7) 0.6981(8) 0.2641(6) 0.0637(17) Uani 1 1 d .
H16A H 0.7164 0.6380 0.2791 0.095 Uiso 1 1 calc R
H16B H 0.5463 0.6320 0.2820 0.095 Uiso 1 1 calc R
H16C H 0.6535 0.7857 0.3323 0.095 Uiso 1 1 calc R
C17 C 0.3874(7) 0.8590(8) 0.0730(9) 0.0689(19) Uani 1 1 d .
H17A H 0.3405 0.8947 -0.0288 0.103 Uiso 1 1 calc R
H17B H 0.4188 0.9485 0.1389 0.103 Uiso 1 1 calc R
H17C H 0.3077 0.7973 0.0877 0.103 Uiso 1 1 calc R
N1 N 0.8725(4) 1.0118(5) 0.1419(4) 0.0385(9) Uani 1 1 d .
N2 N 0.6528(4) 0.8470(5) 0.0677(4) 0.0358(9) Uani 1 1 d .

loop_
_atom_site_aniso_label
_atom_site_aniso_U_11
_atom_site_aniso_U_22
_atom_site_aniso_U_33
_atom_site_aniso_U_23
_atom_site_aniso_U_13
_atom_site_aniso_U_12
C1 0.0337(17) 0.035(3) 0.045(2) -0.003(2) 0.0141(17) -0.0049(17)
C2 0.0290(17) 0.046(3) 0.060(3) -0.003(3) 0.0140(19) -0.012(2)
C3 0.034(2) 0.067(5) 0.087(4) -0.002(4) -0.001(2) -0.004(3)
C4 0.043(2) 0.070(4) 0.067(4) -0.020(3) 0.012(2) -0.016(3)
C5 0.0309(17) 0.034(3) 0.059(3) 0.010(2) 0.0232(18) 0.0042(19)
C6 0.045(2) 0.050(4) 0.075(4) 0.011(3) 0.035(2) 0.000(2)
C7 0.063(3) 0.056(4) 0.104(5) 0.020(4) 0.062(3) 0.010(3)
C8 0.063(3) 0.063(4) 0.071(4) 0.020(3) 0.047(3) 0.019(3)
C9 0.053(3) 0.040(3) 0.055(3) 0.011(3) 0.029(2) 0.015(2)
C10 0.0329(17) 0.030(3) 0.042(2) 0.008(2) 0.0171(16) 0.0119(17)
C11 0.0319(17) 0.032(3) 0.041(2) 0.000(2) 0.0135(17) 0.0051(18)
C12 0.040(2) 0.046(3) 0.043(3) 0.002(2) 0.0109(19) 0.003(2)
C13 0.055(3) 0.061(4) 0.043(3) -0.005(3) 0.009(2) 0.007(3)
C14 0.069(3) 0.063(4) 0.040(3) 0.004(3) 0.024(2) 0.018(3)
C15 0.042(2) 0.038(3) 0.046(3) -0.009(2) 0.0204(19) -0.015(2)
C16 0.077(3) 0.071(5) 0.050(3) -0.008(3) 0.034(3) -0.038(3)
C17 0.050(3) 0.047(4) 0.125(6) -0.019(4) 0.053(3) -0.015(3)
N1 0.0295(14) 0.037(2) 0.048(2) 0.002(2) 0.0166(14) -0.0016(16)
N2 0.0263(14) 0.044(2) 0.0340(19) 0.0019(18) 0.0113(13) -0.0019(16)

loop_
_atom_type_symbol
_atom_type_description
_atom_type_scat_dispersion_real
_atom_type_scat_dispersion_imag
_atom_type_scat_source
C C 0.0033 0.0016 'International Tables Vol C Tables 4.2.6.8 and 6.1.1.4'
H H 0.0000 0.0000 'International Tables Vol C Tables 4.2.6.8 and 6.1.1.4'
N N 0.0061 0.0033 'International Tables Vol C Tables 4.2.6.8 and 6.1.1.4'

loop_
_geom_angle_atom_site_label_1
_geom_angle_atom_site_label_2
_geom_angle_atom_site_label_3
_geom_angle
N1 C1 N2 115.3(4)
C4 C2 N1 113.2(3)
C4 C2 C3 112.3(5)
N1 C2 C3 109.3(5)
C6 C5 N1 124.2(5)
C6 C5 C10 119.4(5)
N1 C5 C10 116.4(4)
C5 C6 C7 119.7(5)
C8 C7 C6 122.3(5)
C7 C8 C9 120.4(5)
C14 C9 C10 119.1(5)
C14 C9 C8 123.1(5)
C10 C9 C8 117.8(5)
C11 C10 C5 120.0(4)
C11 C10 C9 119.7(4)
C5 C10 C9 120.3(4)
C12 C11 C10 119.7(4)
C12 C11 N2 123.4(4)
C10 C11 N2 116.9(4)
C11 C12 C13 119.7(5)
C14 C13 C12 121.0(5)
C13 C14 C9 120.9(5)
N2 C15 C16 111.8(3)
N2 C15 C17 109.7(4)
C16 C15 C17 113.4(5)
C1 N1 C5 125.9(4)
C1 N1 C2 115.0(4)
C5 N1 C2 118.7(4)
C1 N2 C11 124.9(4)
C1 N2 C15 116.1(3)
C11 N2 C15 118.9(3)

loop_
_geom_bond_atom_site_label_1
_geom_bond_atom_site_label_2
_geom_bond_distance
C1 N1 1.355(6)
C1 N2 1.362(6)
C2 C4 1.506(8)
C2 N1 1.509(6)
C2 C3 1.508(8)
C5 C6 1.397(6)
C5 N1 1.410(6)
C5 C10 1.414(6)
C6 C7 1.409(9)
C7 C8 1.343(9)
C8 C9 1.438(8)
C9 C14 1.390(9)
C9 C10 1.436(7)
C10 C11 1.418(6)
C11 C12 1.388(6)
C11 N2 1.418(6)
C12 C13 1.422(8)
C13 C14 1.371(9)
C15 N2 1.495(5)
C15 C16 1.515(8)
C15 C17 1.533(8)

loop_
_geom_torsion_atom_site_label_1
_geom_torsion_atom_site_label_2
_geom_torsion_atom_site_label_3
_geom_torsion_atom_site_label_4
_geom_torsion
N1 C5 C6 C7 -175.9(5)
C10 C5 C6 C7 3.1(8)
C5 C6 C7 C8 -0.7(9)
C6 C7 C8 C9 -1.5(10)
C7 C8 C9 C14 -178.8(5)
C7 C8 C9 C10 1.2(8)
C6 C5 C10 C11 176.3(4)
N1 C5 C10 C11 -4.6(6)
C6 C5 C10 C9 -3.4(6)
N1 C5 C10 C9 175.7(4)
C14 C9 C10 C11 1.6(7)
C8 C9 C10 C11 -178.4(5)
C14 C9 C10 C5 -178.8(5)
C8 C9 C10 C5 1.2(7)
C5 C10 C11 C12 179.1(4)
C9 C10 C11 C12 -1.2(6)
C5 C10 C11 N2 -1.5(6)
C9 C10 C11 N2 178.1(4)
C10 C11 C12 C13 0.2(7)
N2 C11 C12 C13 -179.1(5)
C11 C12 C13 C14 0.5(8)
C12 C13 C14 C9 -0.2(9)
C10 C9 C14 C13 -0.9(9)
C8 C9 C14 C13 179.1(5)
N2 C1 N1 C5 -3.9(7)
N2 C1 N1 C2 -176.4(4)
C6 C5 N1 C1 -173.1(5)
C10 C5 N1 C1 7.8(6)
C6 C5 N1 C2 -0.9(7)
C10 C5 N1 C2 -180.0(4)
C4 C2 N1 C1 -37.9(7)
C3 C2 N1 C1 88.1(5)
C4 C2 N1 C5 149.1(5)
C3 C2 N1 C5 -84.9(6)
N1 C1 N2 C11 -3.3(7)
N1 C1 N2 C15 -179.2(4)
C12 C11 N2 C1 -174.8(5)
C10 C11 N2 C1 5.9(6)
C12 C11 N2 C15 1.0(7)
C10 C11 N2 C15 -178.3(4)
C16 C15 N2 C1 -33.9(6)
C17 C15 N2 C1 92.8(5)
C16 C15 N2 C11 149.9(5)
C17 C15 N2 C11 -83.4(5)
